data_4116665
loop_
_publ_author_name
'Lutz Fitjer'
'Christoph Steeneck'
'Said Gaini-Rahimi'
'Ulrike Schr\"oder'
'Karl Justus'
'Peter Puder'
'Martin Dittmer'
'Carla Hassler'
'J\"org Weiser'
'Mathias Noltemeyer'
'Markus Teichert'

_publ_section_title
;
 A New Rotane Family: Synthesis, Structure, Conformation, and Dynamics of
 [3.4]-, [4.4]-, [5.4]-, and [6.4]Rotane1
;
_journal_name_full 'Journal of the American Chemical Society'
_journal_page_first 317
_journal_page_last 328
_journal_paper_doi 10.1021/ja973118x
_journal_volume 120
_journal_year 1998
_chemical_formula_sum 'C16 H24'
_chemical_formula_weight 216.35
_chemical_name_systematic
;
 ?
;
_space_group_IT_number 15
_symmetry_cell_setting monoclinic
_symmetry_space_group_name_Hall '-C 2yc'
_symmetry_space_group_name_H-M 'C 1 2/c 1'
_atom_sites_solution_hydrogens geom
_atom_sites_solution_primary direct
_atom_sites_solution_secondary difmap
_audit_creation_method SHELXL-97
_cell_angle_alpha 90.00
_cell_angle_beta 115.24(3)
_cell_angle_gamma 90.00
_cell_formula_units_Z 4
_cell_length_a 13.619(3)
_cell_length_b 8.230(2)
_cell_length_c 12.452(3)
_cell_measurement_reflns_used 8192
_cell_measurement_temperature 133(2)
_cell_measurement_theta_max 33.22
_cell_measurement_theta_min 2.98
_cell_volume 1262.4(6)
_computing_cell_refinement 'Siemens SAINT (V. 4.050, Siemens 1996)'
_computing_data_collection 'Siemens SMART (V. 4.050, Siemens 1996)'
_computing_data_reduction 'Siemens SAINT (V. 4.050, Siemens 1996)'
_computing_molecular_graphics 'Siemens SHELXTL (V. 5.06)'
_computing_publication_material 'SHELXL-97 (Sheldrick, 1997)'
_computing_structure_refinement 'SHELXL-97 (Sheldrick, 1997)'
_computing_structure_solution 'SHELXS-97 (Sheldrick, 1990)'
_diffrn_ambient_temperature 133(2)
_diffrn_detector_area_resol_mean '8.192 pixels/mm'
_diffrn_measurement_device_type
;
 Stoe-Siemens-Huber four circle diffractometer
;
_diffrn_measurement_method 'phi scan'
_diffrn_radiation_monochromator graphite
_diffrn_radiation_source 'fine-focus sealed tube'
_diffrn_radiation_type MoK\a
_diffrn_radiation_wavelength 0.71073
_diffrn_reflns_av_R_equivalents 0.0201
_diffrn_reflns_av_sigmaI/netI 0.0131
_diffrn_reflns_limit_h_max 18
_diffrn_reflns_limit_h_min -20
_diffrn_reflns_limit_k_max 12
_diffrn_reflns_limit_k_min 0
_diffrn_reflns_limit_l_max 19
_diffrn_reflns_limit_l_min 0
_diffrn_reflns_number 13610
_diffrn_reflns_theta_max 33.22
_diffrn_reflns_theta_min 2.98
_exptl_absorpt_coefficient_mu 0.063
_exptl_absorpt_correction_T_max 0.9722
_exptl_absorpt_correction_T_min 0.9632
_exptl_absorpt_correction_type semiempirical
_exptl_crystal_colour colourless
_exptl_crystal_density_diffrn 1.138
_exptl_crystal_description blocks
_exptl_crystal_F_000 480
_exptl_crystal_size_max 0.60
_exptl_crystal_size_mid 0.50
_exptl_crystal_size_min 0.45
_refine_diff_density_max 0.370
_refine_diff_density_min -0.185
_refine_diff_density_rms 0.041
_refine_ls_extinction_method none
_refine_ls_goodness_of_fit_ref 1.074
_refine_ls_hydrogen_treatment mixed
_refine_ls_matrix_type full
_refine_ls_number_parameters 122
_refine_ls_number_reflns 2401
_refine_ls_number_restraints 27
_refine_ls_restrained_S_all 1.069
_refine_ls_R_factor_all 0.0443
_refine_ls_R_factor_gt 0.0393
_refine_ls_shift/su_max 0.000
_refine_ls_shift/su_mean 0.000
_refine_ls_structure_factor_coef Fsqd
_refine_ls_weighting_details 'w=1/[\s^2^(Fo^2^)+(0.0581P)^2^+0.4277P] where P=(Fo^2^+2Fc^2^)/3'
_refine_ls_weighting_scheme calc
_refine_ls_wR_factor_gt 0.1020
_refine_ls_wR_factor_ref 0.1064
_reflns_number_gt 2160
_reflns_number_total 2401
_reflns_threshold_expression >2sigma(I)
_cod_data_source_file ja973118x_2.cif
_cod_data_source_block 6
_cod_depositor_comments
;
The following automatic conversions were performed:

'_refine_ls_weighting_scheme' value 'calc
w=1/[\s^2^(Fo^2^)+(0.0581P)^2^+0.4277P] where P=(Fo^2^+2Fc^2^)/3' was
changed to 'calc'. New tag '_refine_ls_weighting_details' was
created. The value of the new tag was set to
'w=1/[\s^2^(Fo^2^)+(0.0581P)^2^+0.4277P] where P=(Fo^2^+2Fc^2^)/3'.

Automatic conversion script
Id: cif_fix_values 3143 2015-03-26 13:38:13Z robertas 
;
_cod_original_cell_volume 1262.4(5)
_cod_original_sg_symbol_H-M 'C 2/c'
_cod_database_code 4116665

loop_
_symmetry_equiv_pos_as_xyz
'x, y, z'
'-x, y, -z+1/2'
'x+1/2, y+1/2, z'
'-x+1/2, y+1/2, -z+1/2'
'-x, -y, -z'
'x, -y, z-1/2'
'-x+1/2, -y+1/2, -z'
'x+1/2, -y+1/2, z-1/2'

loop_
_atom_site_label
_atom_site_type_symbol
_atom_site_fract_x
_atom_site_fract_y
_atom_site_fract_z
_atom_site_U_iso_or_equiv
_atom_site_adp_type
_atom_site_occupancy
_atom_site_calc_flag
_atom_site_refinement_flags
C1 C 0.43899(5) 0.45467(7) 0.20620(5) 0.01605(12) Uani 1 d .
C2 C 0.38879(6) 0.58351(8) 0.10774(6) 0.02185(14) Uani 1 d D
H2A H 0.4407(8) 0.6478(13) 0.0867(10) 0.032(3) Uiso 1 d D
H2B H 0.3312(8) 0.5359(13) 0.0341(9) 0.027(3) Uiso 1 d D
C3 C 0.34013(6) 0.66843(9) 0.18515(7) 0.02605(15) Uani 1 d D
H3A H 0.2638(8) 0.7104(15) 0.1448(10) 0.035(3) Uiso 1 d D
H3B H 0.3880(8) 0.7568(14) 0.2342(9) 0.032(3) Uiso 1 d D
C4 C 0.35891(5) 0.50999(8) 0.25789(6) 0.02073(13) Uani 1 d D
H4A H 0.2925(8) 0.4407(13) 0.2271(9) 0.029(3) Uiso 1 d D
H4B H 0.3870(8) 0.5195(13) 0.3465(8) 0.025(2) Uiso 1 d D
C5 C 0.45047(5) 0.27206(7) 0.18845(5) 0.01551(12) Uani 1 d .
C6 C 0.35935(5) 0.14395(8) 0.15324(6) 0.02089(13) Uani 1 d D
H6A H 0.3527(9) 0.0827(13) 0.2196(9) 0.030(3) Uiso 1 d D
H6B H 0.2863(8) 0.1938(14) 0.1028(9) 0.030(3) Uiso 1 d D
C7 C 0.40956(6) 0.05731(9) 0.07793(7) 0.02649(15) Uani 1 d D
H7A H 0.3583(9) 0.0160(15) -0.0037(9) 0.038(3) Uiso 1 d D
H7B H 0.4598(9) -0.0313(15) 0.1242(9) 0.035(3) Uiso 1 d D
C8 C 0.47294(6) 0.21463(8) 0.08248(6) 0.02074(13) Uani 1 d D
H8A H 0.4331(8) 0.2851(14) 0.0108(9) 0.031(3) Uiso 1 d D
H8B H 0.5508(7) 0.2042(13) 0.0957(9) 0.025(2) Uiso 1 d D

loop_
_atom_site_aniso_label
_atom_site_aniso_U_11
_atom_site_aniso_U_22
_atom_site_aniso_U_33
_atom_site_aniso_U_23
_atom_site_aniso_U_13
_atom_site_aniso_U_12
C1 0.0168(2) 0.0142(2) 0.0193(2) 0.00056(18) 0.00981(19) 0.00058(18)
C2 0.0226(3) 0.0186(3) 0.0247(3) 0.0048(2) 0.0103(2) 0.0030(2)
C3 0.0260(3) 0.0180(3) 0.0359(4) 0.0012(2) 0.0148(3) 0.0052(2)
C4 0.0205(3) 0.0183(3) 0.0278(3) -0.0011(2) 0.0145(2) 0.0015(2)
C5 0.0167(2) 0.0142(2) 0.0178(2) -0.00024(18) 0.00933(19) -0.00038(17)
C6 0.0195(3) 0.0181(3) 0.0254(3) -0.0027(2) 0.0099(2) -0.0030(2)
C7 0.0287(3) 0.0220(3) 0.0302(3) -0.0094(2) 0.0139(3) -0.0038(2)
C8 0.0244(3) 0.0214(3) 0.0190(3) -0.0018(2) 0.0117(2) 0.0008(2)

loop_
_atom_type_symbol
_atom_type_description
_atom_type_scat_dispersion_real
_atom_type_scat_dispersion_imag
_atom_type_scat_source
C C 0.0033 0.0016 'International Tables Vol C Tables 4.2.6.8 and 6.1.1.4'
H H 0.0000 0.0000 'International Tables Vol C Tables 4.2.6.8 and 6.1.1.4'

loop_
_geom_angle_atom_site_label_1
_geom_angle_atom_site_label_2
_geom_angle_atom_site_label_3
_geom_angle
_geom_angle_site_symmetry_1
_geom_angle_site_symmetry_3
C5 C1 C2 126.56(5) . .
C5 C1 C1 87.54(3) . 2_655
C2 C1 C1 122.54(5) . 2_655
C5 C1 C4 118.62(5) . .
C2 C1 C4 88.64(5) . .
C1 C1 C4 116.09(6) 2_655 .
C1 C2 C3 88.73(5) . .
C1 C2 H2A 116.6(7) . .
C3 C2 H2A 117.4(6) . .
C1 C2 H2B 111.6(6) . .
C3 C2 H2B 111.8(6) . .
H2A C2 H2B 109.4(8) . .
C4 C3 C2 88.63(5) . .
C4 C3 H3A 117.5(7) . .
C2 C3 H3A 118.0(7) . .
C4 C3 H3B 110.9(7) . .
C2 C3 H3B 111.7(7) . .
H3A C3 H3B 108.9(9) . .
C3 C4 C1 88.54(5) . .
C3 C4 H4A 111.2(6) . .
C1 C4 H4A 110.8(6) . .
C3 C4 H4B 117.9(6) . .
C1 C4 H4B 118.2(6) . .
H4A C4 H4B 109.0(8) . .
C1 C5 C6 126.20(5) . .
C1 C5 C8 119.32(5) . .
C6 C5 C8 88.66(5) . .
C1 C5 C5 87.53(3) . 2_655
C6 C5 C5 122.42(5) . 2_655
C8 C5 C5 115.91(6) . 2_655
C5 C6 C7 88.71(5) . .
C5 C6 H6A 117.0(7) . .
C7 C6 H6A 119.0(6) . .
C5 C6 H6B 111.0(7) . .
C7 C6 H6B 112.5(6) . .
H6A C6 H6B 107.8(8) . .
C8 C7 C6 88.63(5) . .
C8 C7 H7A 116.9(7) . .
C6 C7 H7A 117.9(7) . .
C8 C7 H7B 110.9(7) . .
C6 C7 H7B 111.0(7) . .
H7A C7 H7B 110.0(9) . .
C7 C8 C5 88.66(5) . .
C7 C8 H8A 111.7(7) . .
C5 C8 H8A 110.6(6) . .
C7 C8 H8B 118.0(6) . .
C5 C8 H8B 117.7(6) . .
H8A C8 H8B 109.0(8) . .

loop_
_geom_bond_atom_site_label_1
_geom_bond_atom_site_label_2
_geom_bond_distance
_geom_bond_site_symmetry_2
C1 C5 1.5367(9) .
C1 C2 1.5427(10) .
C1 C1 1.5509(14) 2_655
C1 C4 1.5523(9) .
C2 C3 1.5497(10) .
C2 H2A 1.003(9) .
C2 H2B 0.998(10) .
C3 C4 1.5455(11) .
C3 H3A 1.004(10) .
C3 H3B 0.994(10) .
C4 H4A 0.997(10) .
C4 H4B 1.005(9) .
C5 C6 1.5426(9) .
C5 C8 1.5501(9) .
C5 C5 1.5512(14) 2_655
C6 C7 1.5498(10) .
C6 H6A 1.004(9) .
C6 H6B 1.010(10) .
C7 C8 1.5437(11) .
C7 H7A 1.016(10) .
C7 H7B 0.997(10) .
C8 H8A 1.007(10) .
C8 H8B 1.005(9) .

loop_
_geom_torsion_atom_site_label_1
_geom_torsion_atom_site_label_2
_geom_torsion_atom_site_label_3
_geom_torsion_atom_site_label_4
_geom_torsion
_geom_torsion_site_symmetry_1
_geom_torsion_site_symmetry_2
_geom_torsion_site_symmetry_4
C5 C1 C2 C3 142.89(6) . . .
C1 C1 C2 C3 -102.92(7) 2_655 . .
C4 C1 C2 C3 17.52(5) . . .
C1 C2 C3 C4 -17.60(5) . . .
C2 C3 C4 C1 17.49(5) . . .
C5 C1 C4 C3 -149.32(6) . . .
C2 C1 C4 C3 -17.57(5) . . .
C1 C1 C4 C3 108.40(5) 2_655 . .
C2 C1 C5 C6 -77.70(9) . . .
C1 C1 C5 C6 152.64(6) 2_655 . .
C4 C1 C5 C6 34.08(9) . . .
C2 C1 C5 C8 34.49(9) . . .
C1 C1 C5 C8 -95.17(7) 2_655 . .
C4 C1 C5 C8 146.27(6) . . .
C2 C1 C5 C5 153.00(6) . . 2_655
C1 C1 C5 C5 23.34(6) 2_655 . 2_655
C4 C1 C5 C5 -95.22(7) . . 2_655
C1 C5 C6 C7 143.48(6) . . .
C8 C5 C6 C7 17.33(5) . . .
C5 C5 C6 C7 -102.85(7) 2_655 . .
C5 C6 C7 C8 -17.41(5) . . .
C6 C7 C8 C5 17.32(5) . . .
C1 C5 C8 C7 -149.04(6) . . .
C6 C5 C8 C7 -17.41(5) . . .
C5 C5 C8 C7 108.39(5) 2_655 . .
C1 C2 C4 C3 155.09(7) . . .
C5 C6 C8 C7 155.35(7) . . .
C1 C1 C5 C5 -146.59(8) . 2_655 2_655
